data_7232853
loop_
_publ_author_name
'Tajima, Tomoyuki'
'Sanda, Rai'
'Nishihara, Katsuya'
'Shirai, Hitoshi'
'Okuda, Yasuhiro'
'Orita, Akihiro'
'Takaguchi, Yutaka'

_publ_section_title
;
 Disproportionation-induced solid-state fluorescence in
 6,13-dihydropentacenes
;
_journal_issue 30
_journal_name_full 'RSC Advances'
_journal_page_first 17035
_journal_paper_doi 10.1039/C9RA03297E
_journal_volume 9
_journal_year 2019
_chemical_formula_moiety 'C38 H38 N2 O4'
_chemical_formula_sum 'C38 H38 N2 O4'
_chemical_formula_weight 586.70
_chemical_properties_physical Heat-sensitive,Photo-sensitive
_space_group_crystal_system triclinic
_space_group_IT_number 2
_space_group_name_Hall '-P 1'
_space_group_name_H-M_alt 'P -1'
_symmetry_space_group_name_Hall '-P 1'
_symmetry_space_group_name_H-M 'P -1'
_atom_sites_solution_hydrogens geom
_audit_block_doi 10.5517/ccdc.csd.cc22586r
_audit_creation_method SHELXL-2014/7
_audit_update_record
;
2019-04-23 deposited with the CCDC.    2019-05-17 downloaded from the CCDC.
;
_cell_angle_alpha 86.36(9)
_cell_angle_beta 89.245(10)
_cell_angle_gamma 84.00(6)
_cell_formula_units_Z 1
_cell_length_a 4.755(15)
_cell_length_b 6.057(19)
_cell_length_c 27.46(9)
_cell_measurement_reflns_used 1837
_cell_measurement_temperature 110(2)
_cell_measurement_theta_max 29.3
_cell_measurement_theta_min 3.0
_cell_volume 785(4)
_computing_cell_refinement CrystalClear
_computing_data_collection CrystalClear
_computing_data_reduction CrystalClear
_computing_structure_refinement 'SHELXL-97 (Sheldrick, 1997)'
_computing_structure_solution 'SHELXS-97 (Sheldrick, 1990)'
_diffrn_ambient_temperature 110(2)
_diffrn_measured_fraction_theta_full 0.909
_diffrn_measured_fraction_theta_max 0.909
_diffrn_measurement_device_type 'Rigaku/Saturn70 CCD'
_diffrn_measurement_method \w
_diffrn_radiation_monochromator graphite
_diffrn_radiation_type MoK\a
_diffrn_radiation_wavelength 0.71075
_diffrn_reflns_av_R_equivalents 0.0597
_diffrn_reflns_av_unetI/netI 0.0935
_diffrn_reflns_Laue_measured_fraction_full 0.909
_diffrn_reflns_Laue_measured_fraction_max 0.909
_diffrn_reflns_limit_h_max 5
_diffrn_reflns_limit_h_min -5
_diffrn_reflns_limit_k_max 7
_diffrn_reflns_limit_k_min -7
_diffrn_reflns_limit_l_max 32
_diffrn_reflns_limit_l_min -29
_diffrn_reflns_number 5678
_diffrn_reflns_point_group_measured_fraction_full 0.909
_diffrn_reflns_point_group_measured_fraction_max 0.909
_diffrn_reflns_theta_full 24.985
_diffrn_reflns_theta_max 24.985
_diffrn_reflns_theta_min 2.973
_diffrn_source 'fine-focus sealed tube'
_exptl_absorpt_coefficient_mu 0.080
_exptl_absorpt_correction_type none
_exptl_crystal_colour colorless
_exptl_crystal_density_diffrn 1.241
_exptl_crystal_density_method 'not measured'
_exptl_crystal_description platelet
_exptl_crystal_F_000 312
_exptl_crystal_size_max 0.200
_exptl_crystal_size_mid 0.200
_exptl_crystal_size_min 0.030
_refine_diff_density_max 0.282
_refine_diff_density_min -0.278
_refine_diff_density_rms 0.073
_refine_ls_extinction_method none
_refine_ls_goodness_of_fit_ref 1.051
_refine_ls_hydrogen_treatment constr
_refine_ls_matrix_type full
_refine_ls_number_parameters 200
_refine_ls_number_reflns 2516
_refine_ls_number_restraints 0
_refine_ls_restrained_S_all 1.051
_refine_ls_R_factor_all 0.1026
_refine_ls_R_factor_gt 0.0616
_refine_ls_shift/su_max 0.000
_refine_ls_shift/su_mean 0.000
_refine_ls_structure_factor_coef Fsqd
_refine_ls_weighting_details 'w=1/[\s^2^(Fo^2^)+(0.0989P)^2^+0.8611P] where P=(Fo^2^+2Fc^2^)/3'
_refine_ls_weighting_scheme calc
_refine_ls_wR_factor_gt 0.1529
_refine_ls_wR_factor_ref 0.2120
_reflns_Friedel_coverage 0.000
_reflns_number_gt 1680
_reflns_number_total 2516
_reflns_threshold_expression 'I > 2\s(I)'
_cod_data_source_file c9ra03297e2.cif
_cod_data_source_block 3ap
_cod_database_code 7232853
_shelx_shelxl_version_number 2014/7
_shelx_space_group_comment
;
The symmetry employed for this shelxl refinement is uniquely defined
by the following loop, which should always be used as a source of
symmetry information in preference to the above space-group names.
They are only intended as comments.
;
_shelx_estimated_absorpt_t_min 0.984
_shelx_estimated_absorpt_t_max 0.998

loop_
_space_group_symop_operation_xyz
'x, y, z'
'-x, -y, -z'

loop_
_atom_site_label
_atom_site_type_symbol
_atom_site_fract_x
_atom_site_fract_y
_atom_site_fract_z
_atom_site_U_iso_or_equiv
_atom_site_adp_type
_atom_site_occupancy
_atom_site_site_symmetry_order
_atom_site_calc_flag
_atom_site_refinement_flags_posn
_atom_site_refinement_flags_adp
C1 C 0.9670(7) 0.4143(5) 0.17465(12) 0.0180(8) Uani 1 1 d . .
H1 H 0.9051 0.2846 0.1908 0.022 Uiso 1 1 calc R U
C2 C 0.8730(7) 0.4860(5) 0.12564(12) 0.0163(8) Uani 1 1 d . .
C3 C 0.6843(7) 0.3638(5) 0.09889(13) 0.0184(8) Uani 1 1 d . .
H3 H 0.6189 0.2337 0.1143 0.022 Uiso 1 1 calc R U
C4 C 0.5954(6) 0.4305(5) 0.05140(12) 0.0133(7) Uani 1 1 d . .
C5 C 0.3885(7) 0.2962(5) 0.02600(12) 0.0171(8) Uani 1 1 d . .
H5 H 0.4719 0.1393 0.0267 0.020 Uiso 1 1 calc R U
H5A H 0.2121 0.3000 0.0456 0.020 Uiso 1 1 calc R U
C6 C 0.3087(7) 0.3703(5) -0.02686(12) 0.0157(8) Uani 1 1 d . .
C7 C 0.1244(7) 0.2471(5) -0.05292(13) 0.0200(8) Uani 1 1 d . .
H7 H 0.0607 0.1170 -0.0372 0.024 Uiso 1 1 calc R U
C8 C 0.0330(6) 0.3117(5) -0.10134(12) 0.0148(7) Uani 1 1 d . .
C9 C -0.1572(7) 0.1858(5) -0.12712(13) 0.0182(8) Uani 1 1 d . .
H9 H -0.2199 0.0540 -0.1120 0.022 Uiso 1 1 calc R U
C10 C -0.2451(7) 0.2597(5) -0.17352(12) 0.0169(8) Uani 1 1 d . .
C11 C -0.1509(7) 0.4595(5) -0.19767(12) 0.0170(8) Uani 1 1 d . .
C12 C -0.4447(7) 0.1679(5) -0.20834(13) 0.0191(8) Uani 1 1 d . .
N1 N -0.4517(6) 0.3103(5) -0.25110(10) 0.0194(7) Uani 1 1 d . .
C13 C -0.2818(7) 0.4910(5) -0.24757(12) 0.0177(8) Uani 1 1 d . .
O1 O -0.5750(5) 0.0017(4) -0.20100(9) 0.0239(6) Uani 1 1 d . .
O2 O -0.2560(5) 0.6366(4) -0.28036(9) 0.0225(6) Uani 1 1 d . .
C14 C -0.6220(7) 0.2777(6) -0.29490(12) 0.0193(8) Uani 1 1 d . .
H14 H -0.7109 0.4241 -0.3080 0.023 Uiso 1 1 calc R U
H14A H -0.7754 0.1854 -0.2849 0.023 Uiso 1 1 calc R U
C15 C -0.4435(7) 0.1644(6) -0.33572(13) 0.0224(8) Uani 1 1 d . .
H15 H -0.3465 0.0214 -0.3223 0.027 Uiso 1 1 calc R U
H15A H -0.2969 0.2606 -0.3472 0.027 Uiso 1 1 calc R U
C16 C -0.6291(8) 0.1209(6) -0.37974(13) 0.0253(9) Uani 1 1 d . .
H16 H -0.7253 0.2648 -0.3929 0.030 Uiso 1 1 calc R U
H16A H -0.7771 0.0270 -0.3678 0.030 Uiso 1 1 calc R U
C17 C -0.4619(8) 0.0047(6) -0.42222(13) 0.0262(9) Uani 1 1 d . .
H17 H -0.5881 0.0092 -0.4507 0.031 Uiso 1 1 calc R U
H17A H -0.3016 0.0903 -0.4319 0.031 Uiso 1 1 calc R U
C18 C -0.3462(9) -0.2391(6) -0.40917(14) 0.0293(9) Uani 1 1 d . .
H18 H -0.5046 -0.3244 -0.3982 0.035 Uiso 1 1 calc R U
H19 H -0.2121 -0.2440 -0.3818 0.035 Uiso 1 1 calc R U
C19 C -0.1929(9) -0.3511(7) -0.45331(14) 0.0361(10) Uani 1 1 d . .
H20 H -0.1230 -0.5052 -0.4435 0.054 Uiso 1 1 calc R U
H21 H -0.3259 -0.3493 -0.4803 0.054 Uiso 1 1 calc R U
H22 H -0.0335 -0.2690 -0.4639 0.054 Uiso 1 1 calc R U

loop_
_atom_site_aniso_label
_atom_site_aniso_U_11
_atom_site_aniso_U_22
_atom_site_aniso_U_33
_atom_site_aniso_U_23
_atom_site_aniso_U_13
_atom_site_aniso_U_12
C1 0.0201(17) 0.0140(16) 0.021(2) -0.0017(14) 0.0030(15) -0.0060(13)
C2 0.0197(17) 0.0135(16) 0.0158(19) -0.0015(13) 0.0035(14) -0.0020(13)
C3 0.0192(17) 0.0126(16) 0.024(2) -0.0003(14) 0.0031(15) -0.0042(13)
C4 0.0127(16) 0.0131(15) 0.0139(19) 0.0000(13) -0.0024(14) -0.0001(13)
C5 0.0172(17) 0.0142(16) 0.020(2) -0.0008(13) 0.0017(14) -0.0029(13)
C6 0.0185(17) 0.0134(16) 0.0146(19) -0.0021(13) 0.0006(14) 0.0015(13)
C7 0.0240(18) 0.0143(16) 0.022(2) -0.0023(14) 0.0079(15) -0.0037(14)
C8 0.0138(16) 0.0155(16) 0.0150(19) -0.0005(13) -0.0004(14) -0.0013(13)
C9 0.0211(18) 0.0113(15) 0.023(2) -0.0025(13) 0.0053(15) -0.0063(13)
C10 0.0248(18) 0.0124(16) 0.0130(19) -0.0007(13) 0.0013(14) 0.0005(13)
C11 0.0181(17) 0.0144(16) 0.019(2) -0.0025(13) 0.0012(14) -0.0012(13)
C12 0.0220(18) 0.0167(17) 0.019(2) -0.0027(14) 0.0006(15) -0.0005(14)
N1 0.0277(16) 0.0188(15) 0.0119(16) -0.0008(11) -0.0002(12) -0.0029(12)
C13 0.0206(18) 0.0169(17) 0.015(2) -0.0001(14) 0.0032(14) 0.0003(13)
O1 0.0304(14) 0.0210(13) 0.0216(14) -0.0006(10) -0.0004(11) -0.0090(11)
O2 0.0270(13) 0.0193(12) 0.0210(14) 0.0010(10) -0.0001(11) -0.0032(10)
C14 0.0194(17) 0.0193(17) 0.018(2) -0.0015(14) -0.0019(14) 0.0022(14)
C15 0.0278(19) 0.0182(17) 0.020(2) -0.0019(14) 0.0005(15) 0.0032(14)
C16 0.035(2) 0.0235(18) 0.016(2) -0.0010(15) -0.0084(16) 0.0032(15)
C17 0.038(2) 0.0226(19) 0.018(2) 0.0008(15) -0.0031(17) -0.0037(16)
C18 0.042(2) 0.0232(19) 0.023(2) -0.0025(16) -0.0053(17) -0.0034(17)
C19 0.052(3) 0.027(2) 0.028(2) -0.0058(17) -0.0042(19) 0.0026(18)

loop_
_atom_type_symbol
_atom_type_description
_atom_type_scat_dispersion_real
_atom_type_scat_dispersion_imag
_atom_type_scat_source
C C 0.0033 0.0016 'International Tables Vol C Tables 4.2.6.8 and 6.1.1.4'
H H 0.0000 0.0000 'International Tables Vol C Tables 4.2.6.8 and 6.1.1.4'
O O 0.0106 0.0060 'International Tables Vol C Tables 4.2.6.8 and 6.1.1.4'
N N 0.0061 0.0033 'International Tables Vol C Tables 4.2.6.8 and 6.1.1.4'

loop_
_geom_angle_atom_site_label_1
_geom_angle_atom_site_label_2
_geom_angle_atom_site_label_3
_geom_angle
_geom_angle_site_symmetry_1
_geom_angle_site_symmetry_3
C11 C1 C2 118.6(3) 2_665 .
C1 C2 C3 122.3(3) . .
C1 C2 C8 120.1(3) . 2_665
C3 C2 C8 117.6(3) . 2_665
C4 C3 C2 122.6(3) . .
C3 C4 C6 120.0(3) . 2_665
C3 C4 C5 119.5(3) . .
C6 C4 C5 120.4(3) 2_665 .
C6 C5 C4 117.3(3) . .
C7 C6 C4 118.1(3) . 2_665
C7 C6 C5 119.8(3) . .
C4 C6 C5 122.1(3) 2_665 .
C8 C7 C6 122.7(3) . .
C7 C8 C9 122.0(3) . .
C7 C8 C2 119.0(3) . 2_665
C9 C8 C2 119.0(3) . 2_665
C10 C9 C8 119.5(3) . .
C9 C10 C11 121.5(3) . .
C9 C10 C12 131.2(3) . .
C11 C10 C12 107.3(3) . .
C1 C11 C10 121.3(4) 2_665 .
C1 C11 C13 130.8(3) 2_665 .
C10 C11 C13 108.0(3) . .
O1 C12 N1 126.5(3) . .
O1 C12 C10 127.4(3) . .
N1 C12 C10 106.1(3) . .
C12 N1 C13 112.8(3) . .
C12 N1 C14 123.3(3) . .
C13 N1 C14 123.9(3) . .
O2 C13 N1 124.3(3) . .
O2 C13 C11 129.8(3) . .
N1 C13 C11 105.9(3) . .
N1 C14 C15 112.9(3) . .
C14 C15 C16 111.8(4) . .
C15 C16 C17 114.5(4) . .
C18 C17 C16 114.0(3) . .
C17 C18 C19 112.2(3) . .

loop_
_geom_bond_atom_site_label_1
_geom_bond_atom_site_label_2
_geom_bond_distance
_geom_bond_site_symmetry_2
C1 C11 1.401(5) 2_665
C1 C2 1.449(6) .
C2 C3 1.455(6) .
C2 C8 1.466(6) 2_665
C3 C4 1.398(6) .
C4 C6 1.456(6) 2_665
C4 C5 1.541(5) .
C5 C6 1.533(7) .
C6 C7 1.435(6) .
C6 C4 1.456(6) 2_665
C7 C8 1.423(6) .
C8 C9 1.460(5) .
C8 C2 1.466(6) 2_665
C9 C10 1.379(6) .
C10 C11 1.452(6) .
C10 C12 1.525(6) .
C11 C1 1.401(5) 2_665
C11 C13 1.505(6) .
C12 O1 1.241(5) .
C12 N1 1.411(6) .
N1 C13 1.435(5) .
N1 C14 1.494(6) .
C13 O2 1.234(5) .
C14 C15 1.549(6) .
C15 C16 1.558(6) .
C16 C17 1.565(6) .
C17 C18 1.543(6) .
C18 C19 1.562(6) .

loop_
_geom_torsion_atom_site_label_1
_geom_torsion_atom_site_label_2
_geom_torsion_atom_site_label_3
_geom_torsion_atom_site_label_4
_geom_torsion
_geom_torsion_site_symmetry_1
_geom_torsion_site_symmetry_4
C11 C1 C2 C3 179.4(3) 2_665 .
C11 C1 C2 C8 -0.8(4) 2_665 2_665
C1 C2 C3 C4 -179.2(3) . .
C8 C2 C3 C4 1.0(5) 2_665 .
C2 C3 C4 C6 -0.2(5) . 2_665
C2 C3 C4 C5 -178.2(3) . .
C3 C4 C5 C6 -177.3(3) . .
C6 C4 C5 C6 4.7(5) 2_665 .
C4 C5 C6 C7 177.9(3) . .
C4 C5 C6 C4 -4.8(5) . 2_665
C4 C6 C7 C8 0.0(5) 2_665 .
C5 C6 C7 C8 177.5(3) . .
C6 C7 C8 C9 -179.3(3) . .
C6 C7 C8 C2 -0.8(5) . 2_665
C7 C8 C9 C10 178.2(3) . .
C2 C8 C9 C10 -0.2(5) 2_665 .
C8 C9 C10 C11 0.5(5) . .
C8 C9 C10 C12 -178.5(3) . .
C9 C10 C11 C1 -0.1(5) . 2_665
C12 C10 C11 C1 179.1(3) . 2_665
C9 C10 C11 C13 179.3(3) . .
C12 C10 C11 C13 -1.5(3) . .
C9 C10 C12 O1 0.8(6) . .
C11 C10 C12 O1 -178.3(3) . .
C9 C10 C12 N1 -179.1(3) . .
C11 C10 C12 N1 1.9(3) . .
O1 C12 N1 C13 178.6(3) . .
C10 C12 N1 C13 -1.5(3) . .
O1 C12 N1 C14 -0.4(5) . .
C10 C12 N1 C14 179.5(3) . .
C12 N1 C13 O2 -179.9(3) . .
C14 N1 C13 O2 -0.9(5) . .
C12 N1 C13 C11 0.6(4) . .
C14 N1 C13 C11 179.6(3) . .
C1 C11 C13 O2 0.5(6) 2_665 .
C10 C11 C13 O2 -178.9(3) . .
C1 C11 C13 N1 180.0(3) 2_665 .
C10 C11 C13 N1 0.6(3) . .
C12 N1 C14 C15 -99.7(4) . .
C13 N1 C14 C15 81.4(4) . .
N1 C14 C15 C16 176.9(3) . .
C14 C15 C16 C17 -179.5(3) . .
C15 C16 C17 C18 68.9(4) . .
C16 C17 C18 C19 177.5(3) . .
